data_2228321
loop_
_publ_author_name
'Raza, Abdul Rauf'
'Nisar, Bushra'
'Tahir, M. Nawaz'
'Shamshad, Sumaira'

_publ_section_title
;
 <i>N</i>-(3-Chlorophenyl)-2-hydroxybenzamide
;
_journal_coeditor_code GK2313
_journal_issue 12
_journal_name_full 'Acta Crystallographica Section E'
_journal_page_first o3100
_journal_paper_doi 10.1107/S1600536810045046
_journal_volume 66
_journal_year 2010
_chemical_formula_iupac 'C13 H10 Cl N O2'
_chemical_formula_moiety 'C13 H10 Cl N O2'
_chemical_formula_sum 'C13 H10 Cl N O2'
_chemical_formula_weight 247.67
_chemical_name_systematic
;
<i>N</i>-(3-Chlorophenyl)-2-hydroxybenzamide
;
_space_group_IT_number 14
_symmetry_cell_setting monoclinic
_symmetry_space_group_name_Hall '-P 2ybc'
_symmetry_space_group_name_H-M 'P 1 21/c 1'
_atom_sites_solution_hydrogens geom
_atom_sites_solution_primary direct
_atom_sites_solution_secondary difmap
_audit_creation_method SHELXL-97
_cell_angle_alpha 90
_cell_angle_beta 98.808(2)
_cell_angle_gamma 90
_cell_formula_units_Z 4
_cell_length_a 13.4638(5)
_cell_length_b 11.9019(4)
_cell_length_c 7.1764(2)
_cell_measurement_reflns_used 1827
_cell_measurement_temperature 296(2)
_cell_measurement_theta_max 28.46
_cell_measurement_theta_min 1.53
_cell_volume 1136.42(7)
_computing_cell_refinement 'SAINT (Bruker, 2009)'
_computing_data_collection 'APEX2 (Bruker, 2009)'
_computing_data_reduction 'SAINT (Bruker, 2009)'
_computing_molecular_graphics 'ORTEP-3 for Windows (Farrugia, 1997) and PLATON (Spek, 2009)'
_computing_publication_material 'WinGX (Farrugia, 1999) and PLATON (Spek, 2009)'
_computing_structure_refinement 'SHELXL97 (Sheldrick, 2008)'
_computing_structure_solution 'SHELXS97 (Sheldrick, 2008)'
_diffrn_ambient_temperature 296(2)
_diffrn_detector_area_resol_mean 7.5
_diffrn_measured_fraction_theta_full 0.997
_diffrn_measured_fraction_theta_max 0.981
_diffrn_measurement_device_type 'Bruker Kappa APEXII CCD'
_diffrn_measurement_method \w
_diffrn_radiation_monochromator graphite
_diffrn_radiation_source 'fine-focus sealed tube'
_diffrn_radiation_type MoK\a
_diffrn_radiation_wavelength 0.71073
_diffrn_reflns_av_R_equivalents 0.0330
_diffrn_reflns_av_sigmaI/netI 0.0385
_diffrn_reflns_limit_h_max 17
_diffrn_reflns_limit_h_min -17
_diffrn_reflns_limit_k_max 15
_diffrn_reflns_limit_k_min -15
_diffrn_reflns_limit_l_max 9
_diffrn_reflns_limit_l_min -5
_diffrn_reflns_number 10332
_diffrn_reflns_theta_full 25.00
_diffrn_reflns_theta_max 28.46
_diffrn_reflns_theta_min 2.30
_diffrn_standards_decay_% 0
_diffrn_standards_interval_count 0
_diffrn_standards_interval_time 0
_diffrn_standards_number 0
_exptl_absorpt_coefficient_mu 0.323
_exptl_absorpt_correction_T_max 0.987
_exptl_absorpt_correction_T_min 0.982
_exptl_absorpt_correction_type multi-scan
_exptl_absorpt_process_details '(SADABS; Bruker, 2005)'
_exptl_crystal_colour white
_exptl_crystal_density_diffrn 1.448
_exptl_crystal_density_method 'not measured'
_exptl_crystal_description prism
_exptl_crystal_F_000 512
_exptl_crystal_size_max 0.24
_exptl_crystal_size_mid 0.16
_exptl_crystal_size_min 0.15
_refine_diff_density_max 0.251
_refine_diff_density_min -0.338
_refine_ls_goodness_of_fit_ref 1.027
_refine_ls_hydrogen_treatment mixed
_refine_ls_matrix_type full
_refine_ls_number_parameters 161
_refine_ls_number_reflns 2806
_refine_ls_number_restraints 0
_refine_ls_restrained_S_all 1.027
_refine_ls_R_factor_all 0.0745
_refine_ls_R_factor_gt 0.0427
_refine_ls_shift/su_max 0.001
_refine_ls_shift/su_mean 0.000
_refine_ls_structure_factor_coef Fsqd
_refine_ls_weighting_details 'calc w=1/[\s^2^(Fo^2^)+(0.0498P)^2^+0.1662P] where P=(Fo^2^+2Fc^2^)/3'
_refine_ls_weighting_scheme calc
_refine_ls_wR_factor_gt 0.0994
_refine_ls_wR_factor_ref 0.1152
_reflns_number_gt 1827
_reflns_number_total 2806
_reflns_threshold_expression I>2\s(I)
_cod_data_source_file gk2313.cif
_cod_data_source_block I
_cod_original_sg_symbol_H-M 'P 21/c'
_cod_database_code 2228321
_cod_database_fobs_code 2228321

loop_
_symmetry_equiv_pos_site_id
_symmetry_equiv_pos_as_xyz
1 x,y,z
2 -x,1/2+y,1/2-z
3 -x,-y,-z
4 x,1/2-y,1/2+z

loop_
_atom_site_type_symbol
_atom_site_label
_atom_site_fract_x
_atom_site_fract_y
_atom_site_fract_z
_atom_site_U_iso_or_equiv
_atom_site_adp_type
_atom_site_calc_flag
_atom_site_refinement_flags
_atom_site_occupancy
_atom_site_disorder_assembly
_atom_site_disorder_group
Cl Cl1 0.95784(4) -0.09691(5) 0.80925(10) 0.0858(3) Uani d . 1 . .
O O1 0.49322(9) -0.04858(10) 0.79519(19) 0.0502(3) Uani d . 1 . .
H H1 0.4719(16) -0.1099(18) 0.840(3) 0.071(7) Uiso d . 1 . .
O O2 0.55912(9) 0.26044(9) 0.57224(17) 0.0480(3) Uani d . 1 . .
N N1 0.61841(11) 0.09050(11) 0.6738(2) 0.0414(3) Uani d . 1 . .
H H1A 0.5995(13) 0.0264(16) 0.714(2) 0.050 Uiso d . 1 . .
C C1 0.44202(12) 0.13109(13) 0.6707(2) 0.0365(4) Uani d . 1 . .
C C2 0.41952(12) 0.02934(13) 0.7532(2) 0.0389(4) Uani d . 1 . .
C C3 0.32279(13) 0.00851(15) 0.7912(2) 0.0461(4) Uani d . 1 . .
H H3 0.3090 -0.0579 0.8505 0.055 Uiso calc R 1 . .
C C4 0.24770(14) 0.08575(16) 0.7414(3) 0.0522(5) Uani d . 1 . .
H H4 0.1834 0.0714 0.7677 0.063 Uiso calc R 1 . .
C C5 0.26700(13) 0.18469(15) 0.6526(3) 0.0536(5) Uani d . 1 . .
H H5 0.2155 0.2358 0.6160 0.064 Uiso calc R 1 . .
C C6 0.36320(13) 0.20707(14) 0.6187(2) 0.0452(4) Uani d . 1 . .
H H6 0.3760 0.2741 0.5600 0.054 Uiso calc R 1 . .
C C7 0.54346(12) 0.16594(13) 0.6345(2) 0.0367(4) Uani d . 1 . .
C C8 0.72051(13) 0.10029(13) 0.6548(2) 0.0390(4) Uani d . 1 . .
C C9 0.78234(13) 0.01425(15) 0.7347(2) 0.0456(4) Uani d . 1 . .
H H9 0.7562 -0.0433 0.8002 0.055 Uiso calc R 1 . .
C C10 0.88287(14) 0.01472(16) 0.7165(3) 0.0522(5) Uani d . 1 . .
C C11 0.92390(15) 0.09982(18) 0.6235(3) 0.0589(5) Uani d . 1 . .
H H11 0.9920 0.1001 0.6141 0.071 Uiso calc R 1 . .
C C12 0.86155(14) 0.18490(16) 0.5443(3) 0.0547(5) Uani d . 1 . .
H H12 0.8883 0.2427 0.4802 0.066 Uiso calc R 1 . .
C C13 0.76052(13) 0.18621(14) 0.5579(2) 0.0467(4) Uani d . 1 . .
H H13 0.7196 0.2439 0.5030 0.056 Uiso calc R 1 . .

loop_
_atom_site_aniso_label
_atom_site_aniso_U_11
_atom_site_aniso_U_22
_atom_site_aniso_U_33
_atom_site_aniso_U_12
_atom_site_aniso_U_13
_atom_site_aniso_U_23
Cl1 0.0602(4) 0.0860(5) 0.1122(5) 0.0296(3) 0.0165(3) 0.0241(4)
O1 0.0486(7) 0.0319(7) 0.0723(9) 0.0043(6) 0.0163(6) 0.0114(6)
O2 0.0565(8) 0.0283(6) 0.0615(8) 0.0036(5) 0.0166(6) 0.0055(5)
N1 0.0423(8) 0.0303(7) 0.0532(9) 0.0016(6) 0.0123(6) 0.0043(6)
C1 0.0434(9) 0.0304(8) 0.0350(8) 0.0017(7) 0.0033(7) -0.0061(6)
C2 0.0437(9) 0.0322(8) 0.0402(9) 0.0015(7) 0.0044(7) -0.0051(7)
C3 0.0465(10) 0.0411(10) 0.0506(10) -0.0058(8) 0.0076(8) -0.0008(8)
C4 0.0391(10) 0.0557(12) 0.0611(11) -0.0035(8) 0.0056(8) -0.0098(9)
C5 0.0431(10) 0.0474(11) 0.0666(12) 0.0093(8) -0.0040(9) -0.0048(9)
C6 0.0463(10) 0.0362(9) 0.0507(10) 0.0044(8) -0.0010(8) -0.0024(7)
C7 0.0456(9) 0.0273(8) 0.0370(8) 0.0027(7) 0.0062(7) -0.0049(6)
C8 0.0426(9) 0.0351(9) 0.0404(9) 0.0006(7) 0.0095(7) -0.0055(7)
C9 0.0472(10) 0.0415(10) 0.0495(10) 0.0040(8) 0.0122(8) 0.0022(8)
C10 0.0467(10) 0.0532(11) 0.0563(11) 0.0094(9) 0.0065(8) -0.0018(9)
C11 0.0426(10) 0.0674(13) 0.0679(13) -0.0031(10) 0.0125(9) -0.0082(10)
C12 0.0542(11) 0.0509(11) 0.0617(12) -0.0099(9) 0.0174(9) -0.0004(9)
C13 0.0507(10) 0.0394(10) 0.0508(10) -0.0028(8) 0.0105(8) 0.0000(8)

loop_
_atom_type_symbol
_atom_type_description
_atom_type_scat_dispersion_real
_atom_type_scat_dispersion_imag
_atom_type_scat_source
C C 0.0033 0.0016 'International Tables Vol C Tables 4.2.6.8 and 6.1.1.4'
H H 0.0000 0.0000 'International Tables Vol C Tables 4.2.6.8 and 6.1.1.4'
N N 0.0061 0.0033 'International Tables Vol C Tables 4.2.6.8 and 6.1.1.4'
O O 0.0106 0.0060 'International Tables Vol C Tables 4.2.6.8 and 6.1.1.4'
Cl Cl 0.1484 0.1585 'International Tables Vol C Tables 4.2.6.8 and 6.1.1.4'

loop_
_geom_angle_atom_site_label_1
_geom_angle_atom_site_label_2
_geom_angle_atom_site_label_3
_geom_angle_site_symmetry_1
_geom_angle_site_symmetry_3
_geom_angle
_geom_angle_publ_flag
C2 O1 H1 . . 112.7(14) ?
C7 N1 C8 . . 129.47(14) ?
C7 N1 H1A . . 114.0(12) ?
C8 N1 H1A . . 116.5(12) ?
C6 C1 C2 . . 117.81(15) ?
C6 C1 C7 . . 116.86(14) ?
C2 C1 C7 . . 125.34(14) ?
O1 C2 C3 . . 120.55(15) ?
O1 C2 C1 . . 119.08(15) ?
C3 C2 C1 . . 120.37(15) ?
C4 C3 C2 . . 120.22(16) ?
C4 C3 H3 . . 119.9 ?
C2 C3 H3 . . 119.9 ?
C3 C4 C5 . . 120.50(17) ?
C3 C4 H4 . . 119.7 ?
C5 C4 H4 . . 119.7 ?
C6 C5 C4 . . 119.56(17) ?
C6 C5 H5 . . 120.2 ?
C4 C5 H5 . . 120.2 ?
C5 C6 C1 . . 121.45(16) ?
C5 C6 H6 . . 119.3 ?
C1 C6 H6 . . 119.3 ?
O2 C7 N1 . . 121.10(15) ?
O2 C7 C1 . . 121.81(14) ?
N1 C7 C1 . . 117.09(14) ?
C9 C8 C13 . . 119.72(16) ?
C9 C8 N1 . . 115.60(14) ?
C13 C8 N1 . . 124.65(15) ?
C10 C9 C8 . . 119.55(17) ?
C10 C9 H9 . . 120.2 ?
C8 C9 H9 . . 120.2 ?
C11 C10 C9 . . 121.47(18) ?
C11 C10 Cl1 . . 119.74(15) ?
C9 C10 Cl1 . . 118.78(15) ?
C10 C11 C12 . . 118.42(18) ?
C10 C11 H11 . . 120.8 ?
C12 C11 H11 . . 120.8 ?
C13 C12 C11 . . 121.54(18) ?
C13 C12 H12 . . 119.2 ?
C11 C12 H12 . . 119.2 ?
C12 C13 C8 . . 119.29(17) ?
C12 C13 H13 . . 120.4 ?
C8 C13 H13 . . 120.4 ?

loop_
_geom_bond_atom_site_label_1
_geom_bond_atom_site_label_2
_geom_bond_site_symmetry_2
_geom_bond_distance
_geom_bond_publ_flag
Cl1 C10 . 1.7381(19) ?
O1 C2 . 1.3579(19) ?
O1 H1 . 0.87(2) ?
O2 C7 . 1.2400(19) ?
N1 C7 . 1.348(2) ?
N1 C8 . 1.407(2) ?
N1 H1A . 0.866(18) ?
C1 C6 . 1.401(2) ?
C1 C2 . 1.401(2) ?
C1 C7 . 1.488(2) ?
C2 C3 . 1.393(2) ?
C3 C4 . 1.373(2) ?
C3 H3 . 0.9300 ?
C4 C5 . 1.383(3) ?
C4 H4 . 0.9300 ?
C5 C6 . 1.380(2) ?
C5 H5 . 0.9300 ?
C6 H6 . 0.9300 ?
C8 C9 . 1.387(2) ?
C8 C13 . 1.391(2) ?
C9 C10 . 1.380(2) ?
C9 H9 . 0.9300 ?
C10 C11 . 1.375(3) ?
C11 C12 . 1.381(3) ?
C11 H11 . 0.9300 ?
C12 C13 . 1.379(2) ?
C12 H12 . 0.9300 ?
C13 H13 . 0.9300 ?

loop_
_geom_hbond_atom_site_label_D
_geom_hbond_atom_site_label_H
_geom_hbond_atom_site_label_A
_geom_hbond_site_symmetry_A
_geom_hbond_distance_DH
_geom_hbond_distance_HA
_geom_hbond_distance_DA
_geom_hbond_angle_DHA
_geom_hbond_publ_flag
O1 H1 O2 2_646 0.88(2) 1.73(2) 2.6016(18) 173(2) yes
N1 H1A O1 . 0.88(2) 1.85(2) 2.606(2) 143.4(18) yes
C13 H13 O2 . 0.93 2.30 2.869(2) 119 yes
C6 H6 Cg1 4_554 0.93 2.89 3.675(2) 143 yes

loop_
_geom_torsion_atom_site_label_1
_geom_torsion_atom_site_label_2
_geom_torsion_atom_site_label_3
_geom_torsion_atom_site_label_4
_geom_torsion_site_symmetry_1
_geom_torsion_site_symmetry_2
_geom_torsion_site_symmetry_3
_geom_torsion_site_symmetry_4
_geom_torsion
_geom_torsion_publ_flag
C8 N1 C7 O2 . . . . -0.4(3) no
C8 N1 C7 C1 . . . . -179.66(16) no
C7 N1 C8 C9 . . . . 170.31(17) no
C7 N1 C8 C13 . . . . -11.9(3) no
C6 C1 C2 O1 . . . . 176.28(15) no
C6 C1 C2 C3 . . . . -3.6(2) no
C7 C1 C2 O1 . . . . -4.1(2) no
C7 C1 C2 C3 . . . . 176.04(16) no
C2 C1 C6 C5 . . . . 2.0(3) no
C7 C1 C6 C5 . . . . -177.67(17) no
C2 C1 C7 O2 . . . . -175.16(15) no
C2 C1 C7 N1 . . . . 4.1(2) no
C6 C1 C7 O2 . . . . 4.5(2) no
C6 C1 C7 N1 . . . . -176.25(15) no
O1 C2 C3 C4 . . . . -177.32(17) no
C1 C2 C3 C4 . . . . 2.6(3) no
C2 C3 C4 C5 . . . . 0.2(3) no
C3 C4 C5 C6 . . . . -1.8(3) no
C4 C5 C6 C1 . . . . 0.7(3) no
N1 C8 C9 C10 . . . . 177.43(18) no
C13 C8 C9 C10 . . . . -0.4(3) no
N1 C8 C13 C12 . . . . -178.15(19) no
C9 C8 C13 C12 . . . . -0.5(3) no
C8 C9 C10 Cl1 . . . . -177.25(16) no
C8 C9 C10 C11 . . . . 1.4(3) no
Cl1 C10 C11 C12 . . . . 177.29(17) no
C9 C10 C11 C12 . . . . -1.3(3) no
C10 C11 C12 C13 . . . . 0.4(3) no
C11 C12 C13 C8 . . . . 0.5(3) no

loop_
_cod_related_entry_id
_cod_related_entry_database
_cod_related_entry_code
1 ChemSpider 420152
